data_4109822
loop_
_publ_author_name
'Stefan Schiefer'
'Martin Huth'
'Alexander Dobrinevski'
'Bert Nickel'

_publ_contact_author_address
;Department f\"ur Physik
Ludwig Maximilians Universit\"at M\"unchen
Geschwister-Scholl -Platz 1
D-80539 M\"unchen
Germany
;
_publ_contact_author_email nickel@lmu.de
_publ_contact_author_name 'Nickel, Bert'
_publ_contact_author_phone +49(0)89-2180-1460
_publ_section_title
;
 Determination of the Crystal Structure of Substrate-Induced Pentacene
 Polymorphs in Fiber Structured Thin Films
;
_journal_name_full 'Journal of the American Chemical Society'
_journal_page_first 10316
_journal_page_last 10317
_journal_paper_doi 10.1021/ja0730516
_journal_volume 129
_journal_year 2007
_chemical_compound_source 'sigma Aldrich'
_chemical_formula_moiety 'C22 H14'
_chemical_formula_sum 'C22 H14'
_chemical_formula_weight 278.35
_chemical_melting_point 573
_chemical_name_common pentacene
_chemical_name_systematic pentacene
_space_group_IT_number 2
_symmetry_cell_setting triclinic
_symmetry_Int_Tables_number 2
_symmetry_space_group_name_Hall '-P 1'
_symmetry_space_group_name_H-M 'P -1'
_audit_creation_date 2007-03-18
_audit_creation_method Matlab
_cell_angle_alpha 81.25
_cell_angle_beta 86.56
_cell_angle_gamma 89.80
_cell_formula_units_Z 2
_cell_length_a 5.958
_cell_length_b 7.596
_cell_length_c 15.6096
_cell_measurement_reflns_used 47
_cell_measurement_temperature 293
_cell_volume 696.952
_diffrn_ambient_pressure 0.00000001
_diffrn_ambient_temperature 293
_diffrn_measurement_device_type
;
     HASYLab, Hamburg, W1 Beamline
;
_diffrn_radiation_probe x-ray
_diffrn_radiation_type synchrotron
_diffrn_radiation_wavelength 1.1810
_diffrn_reflns_limit_h_max 3
_diffrn_reflns_limit_h_min -3
_diffrn_reflns_limit_k_max 4
_diffrn_reflns_limit_k_min -4
_diffrn_reflns_limit_l_max 8
_diffrn_reflns_limit_l_min 0
_diffrn_reflns_reduction_process
;
 Intensity data were corrected for Lorentz and polarization effects,
 area factor and interception of scattering rod
;
_diffrn_source synchrotron
_diffrn_source_type 'HASYLab Beamline W1'
_exptl_crystal_colour violet
_exptl_crystal_description 'fibre structured thin-film'
_exptl_crystal_recrystallization_method 'Molecular beam deposition'
_cod_data_source_file ja0730516si20070712_103759.cif
_cod_data_source_block Pentacene_on_SiO2
_cod_original_cell_volume 696.953
_cod_database_code 4109822

loop_
_symmetry_equiv_pos_as_xyz
x,y,z
-x,-y,-z

loop_
_atom_site_label
_atom_site_type_symbol
_atom_site_fract_x
_atom_site_fract_y
_atom_site_fract_z
_atom_site_U_iso_or_equiv
_atom_site_thermal_displace_type
_atom_site_occupancy
C1 C 0.2107 -0.0830 -0.0070 0.0373 Uiso 1.0000
C2 C 0.1185 -0.0666 0.0758 0.0373 Uiso 1.0000
C3 C 0.2245 -0.1278 0.1522 0.0373 Uiso 1.0000
C4 C 0.1271 -0.1085 0.2334 0.0373 Uiso 1.0000
C5 C 0.2409 -0.1703 0.3115 0.0373 Uiso 1.0000
C6 C 0.1479 -0.1506 0.3900 0.0373 Uiso 1.0000
C7 C -0.0693 -0.0675 0.3979 0.0373 Uiso 1.0000
C8 C -0.1802 -0.0072 0.3255 0.0373 Uiso 1.0000
C9 C -0.0875 -0.0232 0.2397 0.0373 Uiso 1.0000
C10 C -0.1947 0.0375 0.1660 0.0373 Uiso 1.0000
C11 C -0.0998 0.0189 0.0830 0.0373 Uiso 1.0000
C12 C 0.7104 0.5869 -0.0091 0.0373 Uiso 1.0000
C13 C 0.6200 0.5248 0.0746 0.0373 Uiso 1.0000
C14 C 0.7271 0.5446 0.1499 0.0373 Uiso 1.0000
C15 C 0.6310 0.4811 0.2322 0.0373 Uiso 1.0000
C16 C 0.7428 0.5052 0.3092 0.0373 Uiso 1.0000
C17 C 0.6495 0.4452 0.3887 0.0373 Uiso 1.0000
C18 C 0.4349 0.3541 0.3987 0.0373 Uiso 1.0000
C19 C 0.3250 0.3300 0.3274 0.0373 Uiso 1.0000
C20 C 0.4160 0.3932 0.2406 0.0373 Uiso 1.0000
C21 C 0.3082 0.3718 0.1680 0.0373 Uiso 1.0000
C22 C 0.4025 0.4345 0.0840 0.0373 Uiso 1.0000
H1 H 0.3496 -0.1379 -0.0122 0.0373 Uiso 1.0000
H3 H 0.3636 -0.1829 0.1485 0.0373 Uiso 1.0000
H5 H 0.3805 -0.2244 0.3073 0.0373 Uiso 1.0000
H6 H 0.2238 -0.1907 0.4395 0.0373 Uiso 1.0000
H7 H -0.1335 -0.0553 0.4525 0.0373 Uiso 1.0000
H8 H -0.3199 0.0459 0.3317 0.0373 Uiso 1.0000
H10 H -0.3338 0.0923 0.1708 0.0373 Uiso 1.0000
H12 H 0.8496 0.6441 -0.0158 0.0373 Uiso 1.0000
H14 H 0.8662 0.6016 0.1448 0.0373 Uiso 1.0000
H16 H 0.8812 0.5633 0.3036 0.0373 Uiso 1.0000
H17 H 0.7235 0.4624 0.4376 0.0373 Uiso 1.0000
H18 H 0.3719 0.3118 0.4540 0.0373 Uiso 1.0000
H19 H 0.1870 0.2710 0.3349 0.0373 Uiso 1.0000
H21 H 0.1692 0.3145 0.1742 0.0373 Uiso 1.0000
